data_4065397
loop_
_publ_author_name
'Taher, Deeb'
'Corrigan, John F.'

_publ_section_title
;
 Aryl(trimethylsilyl)selenides as Reagents for the Synthesis of Mono- and
 Diselenoesters
;
_journal_issue 21
_journal_name_full Organometallics
_journal_page_first 5943
_journal_paper_doi 10.1021/om200768m
_journal_volume 30
_journal_year 2011
_chemical_formula_sum 'C32 H32 Br2 Fe O2 Se2'
_chemical_formula_weight 822.17
_chemical_name_systematic
; 
 ? 
;
_space_group_IT_number 14
_symmetry_cell_setting monoclinic
_symmetry_space_group_name_Hall '-P 2ybc'
_symmetry_space_group_name_H-M 'P 1 21/c 1'
_atom_sites_solution_hydrogens geom
_atom_sites_solution_primary direct
_atom_sites_solution_secondary difmap
_audit_creation_method SHELXL-97
_cell_angle_alpha 90.00
_cell_angle_beta 95.295(2)
_cell_angle_gamma 90.00
_cell_formula_units_Z 2
_cell_length_a 21.5761(8)
_cell_length_b 5.6000(2)
_cell_length_c 12.6532(6)
_cell_measurement_reflns_used 3317
_cell_measurement_temperature 200(2)
_cell_measurement_theta_max 27.48
_cell_measurement_theta_min 1.70
_cell_volume 1522.31(11)
_computing_cell_refinement 'Nonius Denzo'
_computing_data_collection 'Nonius Collect'
_computing_data_reduction 'Nonius Denzo'
_computing_molecular_graphics 'Bruker SHELXTL'
_computing_publication_material 'Bruker SHELXTL'
_computing_structure_refinement 'SHELXL-97 (Sheldrick, 1997)'
_computing_structure_solution 'SHELXS-97 (Sheldrick, 1990)'
_diffrn_ambient_temperature 200(2)
_diffrn_measured_fraction_theta_full 0.997
_diffrn_measured_fraction_theta_max 0.997
_diffrn_measurement_device_type 'Enraf Nonius KappaCCD'
_diffrn_measurement_method 'phi scans + omega to complete'
_diffrn_radiation_monochromator graphite
_diffrn_radiation_source 'fine-focus sealed tube'
_diffrn_radiation_type MoK\a
_diffrn_radiation_wavelength 0.71073
_diffrn_reflns_av_R_equivalents 0.0498
_diffrn_reflns_av_sigmaI/netI 0.0627
_diffrn_reflns_limit_h_max 27
_diffrn_reflns_limit_h_min -28
_diffrn_reflns_limit_k_max 7
_diffrn_reflns_limit_k_min -7
_diffrn_reflns_limit_l_max 16
_diffrn_reflns_limit_l_min -16
_diffrn_reflns_number 6358
_diffrn_reflns_theta_full 27.48
_diffrn_reflns_theta_max 27.48
_diffrn_reflns_theta_min 1.90
_exptl_absorpt_coefficient_mu 5.539
_exptl_absorpt_correction_T_max 0.4710
_exptl_absorpt_correction_T_min 0.2702
_exptl_absorpt_correction_type integration
_exptl_crystal_colour yellow/orange
_exptl_crystal_density_diffrn 1.794
_exptl_crystal_density_method 'not measured'
_exptl_crystal_description prism
_exptl_crystal_F_000 808
_exptl_crystal_size_max 0.32
_exptl_crystal_size_mid 0.22
_exptl_crystal_size_min 0.16
_refine_diff_density_max 1.118
_refine_diff_density_min -1.318
_refine_diff_density_rms 0.127
_refine_ls_extinction_method none
_refine_ls_goodness_of_fit_ref 1.048
_refine_ls_hydrogen_treatment constr
_refine_ls_matrix_type full
_refine_ls_number_parameters 182
_refine_ls_number_reflns 3482
_refine_ls_number_restraints 0
_refine_ls_restrained_S_all 1.048
_refine_ls_R_factor_all 0.0824
_refine_ls_R_factor_gt 0.0487
_refine_ls_shift/su_max 0.000
_refine_ls_shift/su_mean 0.000
_refine_ls_structure_factor_coef Fsqd
_refine_ls_weighting_details 'calc w=1/[\s^2^(Fo^2^)+(0.0692P)^2^+0.0000P] where P=(Fo^2^+2Fc^2^)/3'
_refine_ls_weighting_scheme calc
_refine_ls_wR_factor_gt 0.1167
_refine_ls_wR_factor_ref 0.1290
_reflns_number_gt 2380
_reflns_number_total 3482
_reflns_threshold_expression >2sigma(I)
_cod_data_source_file om200768m_si_001.cif
_cod_data_source_block 06004a
_cod_depositor_comments
;
The following automatic conversions were performed:

'_symmetry_cell_setting' value 'Monoclinic' changed to 'monoclinic'
according to /home/saulius/struct/CIF-dictionaries/cif_core.dic
dictionary named 'cif_core.dic' version 2.4.1 from 2010-06-29.

Automatic conversion script
Id: cif_fix_values 1715 2011-07-08 13:25:40Z adriana 
;
_cod_original_sg_symbol_H-M P2(1)/c
_cod_database_code 4065397

loop_
_symmetry_equiv_pos_as_xyz
'x, y, z'
'-x, y+1/2, -z+1/2'
'-x, -y, -z'
'x, -y-1/2, z-1/2'

loop_
_atom_site_label
_atom_site_type_symbol
_atom_site_fract_x
_atom_site_fract_y
_atom_site_fract_z
_atom_site_U_iso_or_equiv
_atom_site_adp_type
_atom_site_occupancy
_atom_site_symmetry_multiplicity
_atom_site_calc_flag
_atom_site_refinement_flags
Br1 Br 0.46235(2) 0.57255(13) 0.34259(6) 0.0709(2) Uani 1 1 d .
Se1 Se 0.14008(2) 0.60532(9) 0.40967(4) 0.03674(18) Uani 1 1 d .
Fe1 Fe 0.0000 0.5000 0.5000 0.0170(2) Uani 1 2 d S
O1 O 0.15088(14) 0.3369(6) 0.2273(3) 0.0435(9) Uani 1 1 d .
C1 C 0.05863(19) 0.4819(7) 0.3834(3) 0.0233(9) Uani 1 1 d .
C2 C 0.04003(18) 0.2464(7) 0.4121(3) 0.0226(9) Uani 1 1 d .
H2A H 0.0682 0.1148 0.4402 0.027 Uiso 1 1 calc R
C3 C -0.02555(19) 0.2352(7) 0.3937(3) 0.0246(9) Uani 1 1 d .
H3A H -0.0521 0.0939 0.4071 0.030 Uiso 1 1 calc R
C4 C -0.0472(2) 0.4588(7) 0.3531(3) 0.0262(10) Uani 1 1 d .
H4A H -0.0917 0.5025 0.3335 0.031 Uiso 1 1 calc R
C5 C 0.00420(19) 0.6107(7) 0.3473(3) 0.0217(9) Uani 1 1 d .
H5A H 0.0026 0.7799 0.3220 0.026 Uiso 1 1 calc R
C6 C 0.1798(2) 0.4451(7) 0.2975(4) 0.0292(10) Uani 1 1 d .
C7 C 0.24908(19) 0.4750(7) 0.3088(4) 0.0259(9) Uani 1 1 d .
C8 C 0.27476(19) 0.6497(7) 0.2481(4) 0.0273(10) Uani 1 1 d .
C9 C 0.3396(2) 0.6792(8) 0.2586(4) 0.0365(11) Uani 1 1 d .
C10 C 0.37470(19) 0.5330(8) 0.3310(4) 0.0367(11) Uani 1 1 d .
C11 C 0.3495(2) 0.3603(8) 0.3922(4) 0.0372(12) Uani 1 1 d .
C12 C 0.2844(2) 0.3305(8) 0.3811(4) 0.0328(11) Uani 1 1 d .
C13 C 0.2349(2) 0.8042(8) 0.1726(4) 0.0381(11) Uani 1 1 d .
H13A H 0.1910 0.7699 0.1794 0.057 Uiso 1 1 calc R
H13B H 0.2444 0.7711 0.0997 0.057 Uiso 1 1 calc R
H13C H 0.2435 0.9726 0.1893 0.057 Uiso 1 1 calc R
C14 C 0.3689(2) 0.8632(9) 0.1902(5) 0.0520(15) Uani 1 1 d .
H14A H 0.3377 0.9200 0.1348 0.078 Uiso 1 1 calc R
H14B H 0.4036 0.7900 0.1573 0.078 Uiso 1 1 calc R
H14C H 0.3843 0.9980 0.2346 0.078 Uiso 1 1 calc R
C15 C 0.3889(2) 0.2023(9) 0.4685(5) 0.0551(15) Uani 1 1 d .
H15A H 0.4228 0.1325 0.4322 0.083 Uiso 1 1 calc R
H15B H 0.3631 0.0742 0.4939 0.083 Uiso 1 1 calc R
H15C H 0.4064 0.2976 0.5290 0.083 Uiso 1 1 calc R
C16 C 0.2548(3) 0.1384(8) 0.4428(4) 0.0465(13) Uani 1 1 d .
H16A H 0.2126 0.1063 0.4100 0.070 Uiso 1 1 calc R
H16B H 0.2526 0.1916 0.5161 0.070 Uiso 1 1 calc R
H16C H 0.2797 -0.0077 0.4424 0.070 Uiso 1 1 calc R

loop_
_atom_site_aniso_label
_atom_site_aniso_U_11
_atom_site_aniso_U_22
_atom_site_aniso_U_33
_atom_site_aniso_U_23
_atom_site_aniso_U_13
_atom_site_aniso_U_12
Br1 0.0181(3) 0.0916(5) 0.1027(6) -0.0011(4) 0.0039(3) 0.0017(3)
Se1 0.0235(3) 0.0520(3) 0.0359(3) -0.0197(2) 0.0093(2) -0.0102(2)
Fe1 0.0194(4) 0.0183(4) 0.0138(4) 0.0001(3) 0.0038(3) 0.0010(3)
O1 0.0250(17) 0.059(2) 0.047(2) -0.0280(17) 0.0060(15) -0.0090(15)
C1 0.023(2) 0.033(2) 0.015(2) -0.0039(16) 0.0104(16) -0.0018(17)
C2 0.030(2) 0.020(2) 0.018(2) -0.0018(16) 0.0067(17) 0.0043(17)
C3 0.030(2) 0.025(2) 0.019(2) -0.0044(16) 0.0071(17) -0.0043(17)
C4 0.026(2) 0.035(2) 0.018(2) -0.0056(17) 0.0040(18) 0.0016(18)
C5 0.034(2) 0.018(2) 0.014(2) 0.0002(15) 0.0057(17) 0.0015(16)
C6 0.025(2) 0.029(2) 0.036(3) -0.0052(19) 0.010(2) -0.0042(18)
C7 0.018(2) 0.029(2) 0.031(3) -0.0076(18) 0.0032(17) 0.0020(17)
C8 0.022(2) 0.029(2) 0.031(3) -0.0041(18) 0.0051(19) -0.0018(17)
C9 0.029(3) 0.039(3) 0.042(3) -0.005(2) 0.009(2) -0.002(2)
C10 0.012(2) 0.046(3) 0.052(3) -0.004(2) 0.005(2) 0.0033(19)
C11 0.030(3) 0.035(3) 0.045(3) -0.006(2) 0.000(2) 0.010(2)
C12 0.029(2) 0.033(2) 0.036(3) -0.007(2) -0.002(2) -0.006(2)
C13 0.035(3) 0.040(3) 0.039(3) 0.002(2) 0.004(2) 0.002(2)
C14 0.034(3) 0.061(4) 0.064(4) 0.008(3) 0.017(3) -0.009(2)
C15 0.045(3) 0.047(3) 0.071(4) -0.003(3) -0.010(3) 0.014(3)
C16 0.058(3) 0.033(3) 0.049(4) 0.003(2) 0.010(3) -0.003(2)

loop_
_atom_type_symbol
_atom_type_description
_atom_type_scat_dispersion_real
_atom_type_scat_dispersion_imag
_atom_type_scat_source
C C 0.0033 0.0016 'International Tables Vol C Tables 4.2.6.8 and 6.1.1.4'
H H 0.0000 0.0000 'International Tables Vol C Tables 4.2.6.8 and 6.1.1.4'
O O 0.0106 0.0060 'International Tables Vol C Tables 4.2.6.8 and 6.1.1.4'
Fe Fe 0.3463 0.8444 'International Tables Vol C Tables 4.2.6.8 and 6.1.1.4'
Se Se -0.0929 2.2259 'International Tables Vol C Tables 4.2.6.8 and 6.1.1.4'
Br Br -0.2901 2.4595 'International Tables Vol C Tables 4.2.6.8 and 6.1.1.4'

loop_
_geom_angle_atom_site_label_1
_geom_angle_atom_site_label_2
_geom_angle_atom_site_label_3
_geom_angle
_geom_angle_site_symmetry_1
_geom_angle_site_symmetry_3
C1 Se1 C6 99.71(17) . .
C1 Fe1 C1 180.00(17) . 3_566
C1 Fe1 C5 139.26(16) . 3_566
C1 Fe1 C5 40.74(16) 3_566 3_566
C1 Fe1 C5 40.74(16) . .
C1 Fe1 C5 139.26(16) 3_566 .
C5 Fe1 C5 180.0 3_566 .
C1 Fe1 C3 68.54(16) . .
C1 Fe1 C3 111.46(16) 3_566 .
C5 Fe1 C3 111.74(16) 3_566 .
C5 Fe1 C3 68.26(16) . .
C1 Fe1 C3 111.46(16) . 3_566
C1 Fe1 C3 68.54(16) 3_566 3_566
C5 Fe1 C3 68.26(16) 3_566 3_566
C5 Fe1 C3 111.74(16) . 3_566
C3 Fe1 C3 180.0 . 3_566
C1 Fe1 C2 138.78(16) . 3_566
C1 Fe1 C2 41.22(16) 3_566 3_566
C5 Fe1 C2 68.75(15) 3_566 3_566
C5 Fe1 C2 111.25(15) . 3_566
C3 Fe1 C2 139.52(16) . 3_566
C3 Fe1 C2 40.48(16) 3_566 3_566
C1 Fe1 C2 41.22(16) . .
C1 Fe1 C2 138.78(16) 3_566 .
C5 Fe1 C2 111.25(15) 3_566 .
C5 Fe1 C2 68.75(15) . .
C3 Fe1 C2 40.48(16) . .
C3 Fe1 C2 139.52(16) 3_566 .
C2 Fe1 C2 180.00(18) 3_566 .
C1 Fe1 C4 68.04(17) . .
C1 Fe1 C4 111.96(17) 3_566 .
C5 Fe1 C4 139.82(16) 3_566 .
C5 Fe1 C4 40.18(16) . .
C3 Fe1 C4 40.50(16) . .
C3 Fe1 C4 139.50(16) 3_566 .
C2 Fe1 C4 111.87(16) 3_566 .
C2 Fe1 C4 68.13(16) . .
C1 Fe1 C4 111.96(17) . 3_566
C1 Fe1 C4 68.04(17) 3_566 3_566
C5 Fe1 C4 40.18(16) 3_566 3_566
C5 Fe1 C4 139.82(16) . 3_566
C3 Fe1 C4 139.50(16) . 3_566
C3 Fe1 C4 40.50(16) 3_566 3_566
C2 Fe1 C4 68.13(16) 3_566 3_566
C2 Fe1 C4 111.87(16) . 3_566
C4 Fe1 C4 180.000(1) . 3_566
C5 C1 C2 107.8(3) . .
C5 C1 Se1 126.9(3) . .
C2 C1 Se1 124.7(3) . .
C5 C1 Fe1 69.9(2) . .
C2 C1 Fe1 69.8(2) . .
Se1 C1 Fe1 119.0(2) . .
C3 C2 C1 107.4(3) . .
C3 C2 Fe1 69.8(2) . .
C1 C2 Fe1 69.0(2) . .
C2 C3 C4 108.1(3) . .
C2 C3 Fe1 69.8(2) . .
C4 C3 Fe1 69.9(2) . .
C5 C4 C3 108.7(4) . .
C5 C4 Fe1 69.6(2) . .
C3 C4 Fe1 69.6(2) . .
C4 C5 C1 108.0(3) . .
C4 C5 Fe1 70.2(2) . .
C1 C5 Fe1 69.4(2) . .
O1 C6 C7 125.0(4) . .
O1 C6 Se1 122.5(3) . .
C7 C6 Se1 112.5(3) . .
C8 C7 C12 123.3(4) . .
C8 C7 C6 118.1(4) . .
C12 C7 C6 118.6(4) . .
C7 C8 C9 118.4(4) . .
C7 C8 C13 121.6(4) . .
C9 C8 C13 120.0(4) . .
C10 C9 C8 118.0(4) . .
C10 C9 C14 122.7(4) . .
C8 C9 C14 119.3(4) . .
C11 C10 C9 124.0(4) . .
C11 C10 Br1 118.7(4) . .
C9 C10 Br1 117.3(3) . .
C10 C11 C12 117.9(4) . .
C10 C11 C15 122.7(4) . .
C12 C11 C15 119.5(4) . .
C7 C12 C11 118.5(4) . .
C7 C12 C16 121.4(4) . .
C11 C12 C16 120.0(4) . .

loop_
_geom_bond_atom_site_label_1
_geom_bond_atom_site_label_2
_geom_bond_distance
_geom_bond_site_symmetry_2
Br1 C10 1.896(4) .
Se1 C1 1.889(4) .
Se1 C6 1.944(4) .
Fe1 C1 2.032(4) .
Fe1 C1 2.032(4) 3_566
Fe1 C5 2.040(4) 3_566
Fe1 C5 2.040(4) .
Fe1 C3 2.043(4) .
Fe1 C3 2.043(4) 3_566
Fe1 C2 2.043(4) 3_566
Fe1 C2 2.043(4) .
Fe1 C4 2.048(4) .
Fe1 C4 2.048(4) 3_566
O1 C6 1.202(5) .
C1 C5 1.418(6) .
C1 C2 1.435(6) .
C2 C3 1.414(6) .
C3 C4 1.416(6) .
C4 C5 1.404(6) .
C6 C7 1.497(6) .
C7 C8 1.390(6) .
C7 C12 1.394(6) .
C8 C9 1.402(6) .
C8 C13 1.499(6) .
C9 C10 1.398(7) .
C9 C14 1.520(7) .
C10 C11 1.382(7) .
C11 C12 1.408(6) .
C11 C15 1.513(6) .
C12 C16 1.506(6) .
